data_4063190
loop_
_publ_author_name
'Walter Baratta'
'Eberhardt Herdtweck'
'Paolo Martinuzzi'
'Pierluigi Rigo'

_publ_section_title
;
 Carbon-Carbon Double Bond Formation from Two o-Methyl Groups in Osmium
 Phosphine Complexes
;
_journal_name_full Organometallics
_journal_page_first 305
_journal_page_last 308
_journal_paper_doi 10.1021/om000593m
_journal_volume 20
_journal_year 2001
_chemical_formula_moiety '(C60 H52 Cl Os P3), (C H2 Cl2)'
_chemical_formula_sum 'C61 H54 Cl3 Os P3'
_chemical_formula_weight 1176.58
_chemical_name_systematic
;
 ?
;
_space_group_IT_number 14
_symmetry_cell_setting monoclinic
_symmetry_space_group_name_Hall '-P 2yn'
_symmetry_space_group_name_H-M 'P 1 21/n 1'
_atom_sites_solution_hydrogens difmap
_atom_sites_solution_primary direct
_atom_sites_solution_secondary difmap
_cell_angle_alpha 90
_cell_angle_beta 90.375(6)
_cell_angle_gamma 90
_cell_formula_units_Z 4
_cell_length_a 12.7810(1)
_cell_length_b 18.9967(2)
_cell_length_c 21.4222(2)
_cell_measurement_reflns_used 61468
_cell_measurement_temperature 163(1)
_cell_measurement_theta_max 26.35
_cell_measurement_theta_min 3.35
_cell_volume 5201.13(8)
_computing_cell_refinement 'Denzo and HKL'
_computing_data_collection 'Kappa CCD (Nonius)'
_computing_data_reduction 'Denzo and HKL'
_computing_molecular_graphics 'PLATON PLUTON (Spek, 1990)'
_computing_publication_material 'PLATON (Spek, 1990)'
_computing_structure_refinement 'SHELXL-93 (Sheldrick, 1993)'
_computing_structure_solution 'SIR-92 (Giacovazzo, 1992)'
_diffrn_ambient_temperature 163(1)
_diffrn_detector 'CCD plate'
_diffrn_detector_area_resol_mean 18
_diffrn_measurement_device 'four-circle diffractometer'
_diffrn_measurement_device_type 'Kappa CCD (Nonius)'
_diffrn_measurement_method ' phi- and omega-rotation '
_diffrn_radiation_monochromator graphite
_diffrn_radiation_source 'NONIUS FR 591 rotating anode'
_diffrn_radiation_type 'Mo K\a'
_diffrn_radiation_wavelength 0.71073
_diffrn_reflns_av_R_equivalents 0.032
_diffrn_reflns_av_sigmaI/netI 0.0214
_diffrn_reflns_limit_h_max 15
_diffrn_reflns_limit_h_min -15
_diffrn_reflns_limit_k_max 23
_diffrn_reflns_limit_k_min -23
_diffrn_reflns_limit_l_max 26
_diffrn_reflns_limit_l_min -26
_diffrn_reflns_number 57109
_diffrn_reflns_reduction_process
;
 with the Kappa CCD software Scale-Pack 
;
_diffrn_reflns_theta_max 26.35
_diffrn_reflns_theta_min 3.35
_diffrn_standards_decay_% 0
_diffrn_standards_interval_count 0
_diffrn_standards_interval_time .
_diffrn_standards_number 0
_exptl_absorpt_coefficient_mu 2.738
_exptl_absorpt_correction_T_max 1.000
_exptl_absorpt_correction_T_min 1.000
_exptl_absorpt_correction_type none
_exptl_absorpt_process_details
;
 none
;
_exptl_crystal_colour ' light green '
_exptl_crystal_density_diffrn 1.503
_exptl_crystal_density_meas ?
_exptl_crystal_density_method none
_exptl_crystal_description ' fragment '
_exptl_crystal_F_000 2368
_exptl_crystal_size_max 0.38
_exptl_crystal_size_mid 0.30
_exptl_crystal_size_min 0.25
_refine_diff_density_max 1.018
_refine_diff_density_min -1.240
_refine_diff_density_rms 0.088
_refine_ls_extinction_method none
_refine_ls_goodness_of_fit_all 1.074
_refine_ls_goodness_of_fit_ref 1.118
_refine_ls_hydrogen_treatment refall
_refine_ls_matrix_type full
_refine_ls_number_constraints 0
_refine_ls_number_parameters 828
_refine_ls_number_reflns 10557
_refine_ls_number_restraints 0
_refine_ls_restrained_S_all 1.074
_refine_ls_restrained_S_obs 1.118
_refine_ls_R_factor_all 0.0279
_refine_ls_R_factor_gt 0.0242
_refine_ls_shift/esd_mean 0.000
_refine_ls_shift/su_max -0.002
_refine_ls_structure_factor_coef Fsqd
_refine_ls_weighting_details 'w=1/[\s^2^(Fo^2^)+(0.0388P)^2^+5.4147P] where P=(Fo^2^+2Fc^2^)/3'
_refine_ls_weighting_scheme sigma
_refine_ls_wR_factor_all 0.0671
_refine_ls_wR_factor_ref 0.0658
_reflns_number_gt 9443
_reflns_number_total 10557
_reflns_threshold_expression >2sigma(i)
_cod_depositor_comments
;
The following automatic conversions were performed:
'_symmetry_cell_setting' value 'Monoclinic' changed to 'monoclinic'
according to '/home/saulius/struct/CIF-dictionaries/cif_core.dic'
dictionary named 'cif_core.dic' version 2.4.1 from
2010-06-29.

'_exptl_absorpt_correction_type' value ' none ' changed to
'none' according to '/home/saulius/struct/CIF-dictionaries/cif_core.dic'
dictionary named 'cif_core.dic' version 2.4.1 from 2010-06-29.

Automatic conversion script
Id: cif_fix_enum 1527 2010-12-29 10:47:43Z saulius 

The following automatic conversions were performed:

'_exptl_crystal_density_meas' value 'none' was changed to '?' - the
value is perceived as not measured.

Automatic conversion script
Id: cif_fix_values 3008 2015-01-20 13:52:24Z robertas 
;
_cod_database_code 4063190

loop_
_symmetry_equiv_pos_as_xyz
x,y,z
1/2-x,1/2+y,1/2-z
-x,-y,-z
1/2+x,1/2-y,1/2+z

loop_
_atom_site_aniso_label
_atom_site_aniso_U_11
_atom_site_aniso_U_22
_atom_site_aniso_U_33
_atom_site_aniso_U_23
_atom_site_aniso_U_13
_atom_site_aniso_U_12
Os 0.0140(1) 0.0147(1) 0.0146(1) 0.0010(1) 0.0005(1) 0.0001(1)
Cl 0.0225(3) 0.0216(3) 0.0208(3) 0.0059(3) 0.0013(3) 0.0001(3)
P1 0.0142(3) 0.0202(3) 0.0173(3) 0.0011(3) 0.0002(3) -0.0001(3)
P2 0.0156(3) 0.0169(3) 0.0189(3) 0.0010(3) 0.0021(3) 0.0015(3)
P3 0.0161(3) 0.0175(3) 0.0170(3) -0.0004(3) -0.0005(3) 0.0002(3)
C10 0.018(2) 0.046(2) 0.035(2) 0.003(2) -0.0062(14) -0.0044(14)
C11 0.0212(14) 0.0222(14) 0.0178(13) 0.0029(11) -0.0020(11) -0.0041(11)
C12 0.0251(15) 0.0216(14) 0.0262(15) 0.0065(11) -0.0042(12) -0.0048(11)
C13 0.031(2) 0.030(2) 0.032(2) 0.0017(13) -0.0132(14) -0.0051(13)
C14 0.043(2) 0.027(2) 0.029(2) -0.0065(13) -0.0124(14) -0.0024(14)
C15 0.032(2) 0.0229(15) 0.0248(15) -0.0025(12) -0.0021(13) 0.0009(13)
C16 0.0239(14) 0.0153(12) 0.0204(13) 0.0039(10) -0.0025(11) -0.0023(10)
C17 0.0177(13) 0.0164(13) 0.0182(13) -0.0023(10) 0.0016(11) -0.0005(10)
C21 0.0159(13) 0.0222(14) 0.0273(15) 0.0021(11) -0.0043(11) -0.0004(10)
C22 0.0201(14) 0.030(2) 0.035(2) -0.0005(13) 0.0019(13) 0.0034(12)
C23 0.027(2) 0.037(2) 0.052(2) -0.004(2) -0.002(2) 0.0109(14)
C24 0.035(2) 0.028(2) 0.060(2) 0.004(2) -0.017(2) 0.0107(15)
C25 0.032(2) 0.030(2) 0.038(2) 0.0088(14) -0.0147(15) -0.0051(13)
C26 0.0232(14) 0.027(2) 0.029(2) 0.0031(13) -0.0059(12) -0.0023(12)
C31 0.0160(13) 0.0265(14) 0.0219(14) 0.0060(12) 0.0018(11) 0.0029(11)
C32 0.0228(15) 0.033(2) 0.0227(15) 0.0029(12) 0.0005(12) 0.0006(12)
C33 0.026(2) 0.042(2) 0.025(2) 0.0053(14) 0.0017(13) 0.0089(14)
C34 0.029(2) 0.039(2) 0.032(2) 0.0160(14) 0.0076(14) 0.0087(14)
C35 0.028(2) 0.027(2) 0.042(2) 0.0139(14) 0.0060(14) 0.0022(13)
C36 0.0208(14) 0.028(2) 0.029(2) 0.0048(13) 0.0024(12) 0.0022(12)
C40 0.024(2) 0.029(2) 0.042(2) -0.0008(15) 0.0043(14) 0.0096(13)
C41 0.0245(14) 0.0182(13) 0.0177(13) 0.0009(10) 0.0018(11) 0.0018(11)
C42 0.0267(15) 0.0244(15) 0.0197(13) 0.0006(11) 0.0014(11) 0.0068(12)
C43 0.035(2) 0.0196(14) 0.0254(15) -0.0020(11) -0.0012(13) 0.0089(12)
C44 0.040(2) 0.0175(14) 0.026(2) 0.0002(12) -0.0023(13) 0.0007(13)
C45 0.031(2) 0.0210(14) 0.0229(14) 0.0000(11) -0.0016(12) -0.0025(12)
C46 0.0265(14) 0.0181(13) 0.0136(12) 0.0003(10) 0.0000(11) 0.0020(11)
C47 0.0179(13) 0.0165(13) 0.0215(13) 0.0012(10) 0.0007(11) -0.0030(10)
C51 0.0169(13) 0.0271(14) 0.0236(14) 0.0059(12) 0.0042(11) 0.0051(11)
C52 0.0205(14) 0.027(2) 0.034(2) 0.0063(13) 0.0045(12) 0.0041(12)
C53 0.026(2) 0.036(2) 0.044(2) 0.018(2) 0.0114(14) 0.0046(14)
C54 0.039(2) 0.055(2) 0.033(2) 0.020(2) 0.016(2) 0.011(2)
C55 0.053(2) 0.049(2) 0.025(2) 0.001(2) 0.010(2) 0.012(2)
C56 0.033(2) 0.034(2) 0.0229(15) -0.0006(13) 0.0038(13) 0.0054(14)
C61 0.0170(13) 0.0215(13) 0.0251(14) 0.0003(11) -0.0007(11) 0.0038(11)
C62 0.0182(14) 0.028(2) 0.029(2) 0.0041(12) -0.0006(12) 0.0020(12)
C63 0.029(2) 0.044(2) 0.026(2) 0.0062(14) -0.0036(13) 0.0028(14)
C64 0.022(2) 0.045(2) 0.038(2) -0.0018(15) -0.0112(15) 0.0031(14)
C65 0.0165(15) 0.038(2) 0.044(2) -0.0033(15) -0.0004(14) -0.0004(13)
C66 0.0191(15) 0.032(2) 0.031(2) -0.0001(13) 0.0024(13) 0.0017(12)
C70 0.044(2) 0.035(2) 0.031(2) -0.0113(15) -0.011(2) 0.001(2)
C71 0.0185(13) 0.0247(14) 0.0184(13) -0.0006(11) -0.0026(10) 0.0055(11)
C72 0.0260(15) 0.034(2) 0.0225(14) -0.0046(12) -0.0039(12) 0.0068(13)
C73 0.038(2) 0.044(2) 0.0181(15) -0.0090(14) -0.0064(13) 0.011(2)
C74 0.042(2) 0.046(2) 0.016(2) 0.0041(14) 0.0008(14) 0.011(2)
C75 0.027(2) 0.032(2) 0.0207(14) 0.0064(13) 0.0003(12) 0.0061(13)
C76 0.0161(13) 0.0251(14) 0.0188(14) 0.0020(11) -0.0001(11) 0.0048(10)
C77 0.0154(13) 0.0219(14) 0.0168(13) 0.0063(10) -0.0008(10) 0.0010(11)
C81 0.0178(13) 0.0203(14) 0.0259(14) -0.0045(11) 0.0017(11) -0.0009(10)
C82 0.027(2) 0.0214(15) 0.042(2) 0.0022(14) -0.0039(14) 0.0016(12)
C83 0.025(2) 0.034(2) 0.072(3) 0.008(2) -0.011(2) -0.0008(14)
C84 0.022(2) 0.037(2) 0.069(3) 0.009(2) 0.002(2) -0.0104(15)
C85 0.032(2) 0.033(2) 0.042(2) 0.004(2) 0.0052(15) -0.0074(14)
C86 0.027(2) 0.030(2) 0.026(2) -0.0026(12) 0.0000(13) -0.0049(12)
C91 0.0201(13) 0.0172(13) 0.0258(14) -0.0022(11) -0.0016(11) -0.0017(11)
C92 0.026(2) 0.027(2) 0.0221(15) 0.0010(12) -0.0012(12) 0.0049(12)
C93 0.035(2) 0.040(2) 0.031(2) -0.0085(15) 0.0031(15) 0.0131(15)
C94 0.038(2) 0.029(2) 0.048(2) -0.002(2) -0.004(2) 0.0160(15)
C95 0.034(2) 0.027(2) 0.036(2) 0.0066(14) -0.0069(14) 0.0028(13)
C96 0.0238(15) 0.0246(14) 0.025(2) 0.0024(12) -0.0008(12) -0.0007(12)
Cl1 0.0702(10) 0.0924(13) 0.0884(11) 0.0425(10) -0.0100(8) -0.0194(9)
Cl2 0.1159(13) 0.1270(14) 0.0609(8) 0.0107(9) -0.0052(8) -0.0351(11)
C 0.117(6) 0.141(7) 0.048(3) 0.011(4) 0.001(3) -0.028(5)

loop_
_atom_site_label
_atom_site_thermal_displace_type
_atom_site_fract_x
_atom_site_fract_y
_atom_site_fract_z
_atom_site_occupancy
_atom_site_U_iso_or_equiv
Os Uani 0.11072(1) 0.14958(1) 0.33632(1) 1.000 0.0144(1)
Cl Uani 0.13571(5) 0.23256(3) 0.24818(3) 1.000 0.0216(2)
P1 Uani -0.07144(5) 0.16562(4) 0.32734(3) 1.000 0.0172(2)
P2 Uani 0.28520(5) 0.10967(4) 0.33027(3) 1.000 0.0171(2)
P3 Uani 0.14689(5) 0.25110(3) 0.39872(3) 1.000 0.0169(2)
C10 Uani -0.3084(3) 0.1426(2) 0.2629(2) 1.000 0.0330(12)
C11 Uani -0.1119(2) 0.11308(14) 0.26013(13) 1.000 0.0204(8)
C12 Uani -0.2138(2) 0.10808(15) 0.23470(14) 1.000 0.0243(8)
C13 Uani -0.2274(3) 0.0702(2) 0.1799(2) 1.000 0.0311(12)
C14 Uani -0.1439(3) 0.0390(2) 0.1499(2) 1.000 0.0331(12)
C15 Uani -0.0447(3) 0.0439(2) 0.17499(14) 1.000 0.0266(10)
C16 Uani -0.0278(2) 0.07943(14) 0.23099(13) 1.000 0.0199(8)
C17 Uani 0.0763(2) 0.07590(14) 0.26183(13) 1.000 0.0174(8)
C21 Uani -0.1360(2) 0.24949(15) 0.30767(13) 1.000 0.0218(8)
C22 Uani -0.2020(2) 0.2855(2) 0.3477(2) 1.000 0.0284(11)
C23 Uani -0.2531(3) 0.3460(2) 0.3277(2) 1.000 0.0387(12)
C24 Uani -0.2400(3) 0.3708(2) 0.2677(2) 1.000 0.0411(12)
C25 Uani -0.1744(3) 0.3352(2) 0.2275(2) 1.000 0.0334(12)
C26 Uani -0.1220(2) 0.2752(2) 0.24698(14) 1.000 0.0264(11)
C31 Uani -0.1451(2) 0.1311(2) 0.39325(13) 1.000 0.0215(8)
C32 Uani -0.1374(2) 0.1650(2) 0.45087(14) 1.000 0.0262(10)
C33 Uani -0.1790(3) 0.1362(2) 0.5041(2) 1.000 0.0310(12)
C34 Uani -0.2291(3) 0.0713(2) 0.5009(2) 1.000 0.0333(12)
C35 Uani -0.2377(2) 0.0372(2) 0.4443(2) 1.000 0.0323(12)
C36 Uani -0.1954(2) 0.0661(2) 0.39068(15) 1.000 0.0259(11)
C40 Uani 0.4737(2) -0.0133(2) 0.3313(2) 1.000 0.0316(12)
C41 Uani 0.2759(2) 0.01356(14) 0.33006(12) 1.000 0.0201(8)
C42 Uani 0.3600(2) -0.03466(15) 0.33156(13) 1.000 0.0236(8)
C43 Uani 0.3366(3) -0.1061(2) 0.33389(14) 1.000 0.0267(10)
C44 Uani 0.2347(3) -0.1302(2) 0.33593(14) 1.000 0.0278(11)
C45 Uani 0.1524(2) -0.0828(2) 0.33476(14) 1.000 0.0250(9)
C46 Uani 0.1726(2) -0.01058(14) 0.33013(12) 1.000 0.0194(8)
C47 Uani 0.0841(2) 0.03915(14) 0.32031(13) 1.000 0.0186(8)
C51 Uani 0.3522(2) 0.1311(2) 0.25775(14) 1.000 0.0225(8)
C52 Uani 0.3891(2) 0.1997(2) 0.2481(2) 1.000 0.0271(11)
C53 Uani 0.4375(3) 0.2178(2) 0.1924(2) 1.000 0.0353(12)
C54 Uani 0.4462(3) 0.1686(2) 0.1450(2) 1.000 0.0423(12)
C55 Uani 0.4081(3) 0.1015(2) 0.1534(2) 1.000 0.0423(12)
C56 Uani 0.3616(3) 0.0824(2) 0.20948(14) 1.000 0.0300(11)
C61 Uani 0.3849(2) 0.12392(15) 0.39157(13) 1.000 0.0212(8)
C62 Uani 0.3597(2) 0.1028(2) 0.45192(14) 1.000 0.0251(11)
C63 Uani 0.4301(3) 0.1109(2) 0.5006(2) 1.000 0.0330(12)
C64 Uani 0.5277(3) 0.1387(2) 0.4898(2) 1.000 0.0350(12)
C65 Uani 0.5548(2) 0.1585(2) 0.4300(2) 1.000 0.0328(11)
C66 Uani 0.4834(2) 0.1518(2) 0.3812(2) 1.000 0.0274(11)
C70 Uani 0.2098(3) 0.3373(2) 0.5316(2) 1.000 0.0367(12)
C71 Uani 0.1503(2) 0.22095(15) 0.47930(12) 1.000 0.0205(8)
C72 Uani 0.1763(2) 0.2612(2) 0.53289(14) 1.000 0.0275(10)
C73 Uani 0.1701(3) 0.2284(2) 0.59067(15) 1.000 0.0334(11)
C74 Uani 0.1342(3) 0.1601(2) 0.5969(2) 1.000 0.0347(12)
C75 Uani 0.1070(2) 0.1216(2) 0.54488(14) 1.000 0.0266(11)
C76 Uani 0.1177(2) 0.15100(14) 0.48492(13) 1.000 0.0200(8)
C77 Uani 0.0949(2) 0.10490(14) 0.42891(12) 1.000 0.0180(8)
C81 Uani 0.2712(2) 0.29800(14) 0.38582(13) 1.000 0.0213(8)
C82 Uani 0.3565(2) 0.2863(2) 0.4246(2) 1.000 0.0302(11)
C83 Uani 0.4504(3) 0.3205(2) 0.4146(2) 1.000 0.0437(14)
C84 Uani 0.4608(3) 0.3674(2) 0.3662(2) 1.000 0.0427(14)
C85 Uani 0.3772(3) 0.3797(2) 0.3270(2) 1.000 0.0356(12)
C86 Uani 0.2832(3) 0.3451(2) 0.3364(2) 1.000 0.0277(12)
C91 Uani 0.0524(2) 0.32460(14) 0.40073(13) 1.000 0.0210(8)
C92 Uani -0.0023(2) 0.3405(2) 0.45476(15) 1.000 0.0250(11)
C93 Uani -0.0663(3) 0.3998(2) 0.4585(2) 1.000 0.0353(12)
C94 Uani -0.0762(3) 0.4435(2) 0.4074(2) 1.000 0.0384(12)
C95 Uani -0.0268(3) 0.4269(2) 0.3522(2) 1.000 0.0324(12)
C96 Uani 0.0357(2) 0.3674(2) 0.34806(15) 1.000 0.0245(10)
Cl1 Uani 0.19961(13) 0.20331(11) 0.03894(9) 0.87(1) 0.0837(7)
Cl1A Uiso 0.1951(10) 0.1617(7) 0.0287(6) 0.13(1) 0.071(3)
Cl2 Uani -0.00786(15) 0.21485(10) 0.08964(7) 1.000 0.1013(7)
C Uani 0.1223(6) 0.1726(5) 0.0972(3) 1.000 0.102(3)
H101 Uiso -0.307(4) 0.144(2) 0.304(2) 1.000 0.055(14)
H102 Uiso -0.361(5) 0.125(3) 0.247(3) 1.000 0.086(18)
H103 Uiso -0.305(3) 0.196(2) 0.2525(19) 1.000 0.055(12)
H131 Uiso -0.297(3) 0.0709(19) 0.1656(17) 1.000 0.037(10)
H141 Uiso -0.160(3) 0.0134(18) 0.1117(17) 1.000 0.034(9)
H151 Uiso 0.009(3) 0.0231(17) 0.1594(15) 1.000 0.022(8)
H171 Uiso 0.128(2) 0.0693(14) 0.2386(13) 1.000 0.006(6)
H221 Uiso -0.216(3) 0.2715(18) 0.3885(17) 1.000 0.033(9)
H231 Uiso -0.292(3) 0.370(2) 0.3567(19) 1.000 0.041(10)
H241 Uiso -0.274(3) 0.411(2) 0.2510(18) 1.000 0.046(11)
H251 Uiso -0.170(3) 0.353(2) 0.184(2) 1.000 0.051(12)
H261 Uiso -0.080(2) 0.2475(17) 0.2191(15) 1.000 0.022(8)
H321 Uiso -0.102(3) 0.2094(18) 0.4537(15) 1.000 0.025(8)
H331 Uiso -0.171(3) 0.169(2) 0.5448(19) 1.000 0.043(11)
H341 Uiso -0.265(3) 0.048(2) 0.5383(18) 1.000 0.044(10)
H351 Uiso -0.269(3) -0.008(2) 0.4406(17) 1.000 0.041(10)
H361 Uiso -0.200(2) 0.0393(17) 0.3531(15) 1.000 0.022(8)
H401 Uiso 0.486(3) 0.024(2) 0.3000(18) 1.000 0.041(10)
H402 Uiso 0.512(3) -0.050(2) 0.3146(18) 1.000 0.047(11)
H403 Uiso 0.492(3) -0.001(2) 0.376(2) 1.000 0.049(11)
H431 Uiso 0.394(3) -0.1393(19) 0.3334(18) 1.000 0.040(10)
H441 Uiso 0.224(3) -0.1812(19) 0.3363(16) 1.000 0.032(9)
H451 Uiso 0.079(3) -0.0971(18) 0.3367(15) 1.000 0.029(9)
H471 Uiso 0.025(2) 0.0227(16) 0.3366(14) 1.000 0.017(7)
H521 Uiso 0.378(2) 0.2339(16) 0.2796(14) 1.000 0.018(7)
H531 Uiso 0.464(3) 0.2663(19) 0.1874(16) 1.000 0.032(9)
H541 Uiso 0.473(3) 0.183(2) 0.1060(18) 1.000 0.040(10)
H551 Uiso 0.418(4) 0.070(2) 0.121(2) 1.000 0.061(13)
H561 Uiso 0.337(3) 0.0353(19) 0.2181(16) 1.000 0.031(9)
H621 Uiso 0.298(3) 0.0827(19) 0.4586(17) 1.000 0.036(10)
H631 Uiso 0.412(3) 0.1004(17) 0.5409(16) 1.000 0.027(8)
H641 Uiso 0.572(3) 0.1455(16) 0.5205(18) 1.000 0.028(9)
H651 Uiso 0.617(3) 0.1837(18) 0.4238(15) 1.000 0.030(9)
H661 Uiso 0.502(3) 0.1722(19) 0.3420(17) 1.000 0.031(9)
H701 Uiso 0.186(2) 0.3536(13) 0.4934(14) 1.000 0.004(6)
H702 Uiso 0.282(4) 0.338(2) 0.549(2) 1.000 0.062(14)
H703 Uiso 0.157(4) 0.366(2) 0.561(2) 1.000 0.061(13)
H731 Uiso 0.193(3) 0.252(2) 0.6213(19) 1.000 0.041(10)
H741 Uiso 0.128(3) 0.1401(18) 0.6363(19) 1.000 0.033(10)
H751 Uiso 0.081(3) 0.073(2) 0.5450(16) 1.000 0.035(9)
H771 Uiso 0.024(3) 0.0901(16) 0.4343(14) 1.000 0.021(8)
H772 Uiso 0.141(2) 0.0622(17) 0.4346(14) 1.000 0.021(8)
H821 Uiso 0.353(3) 0.2565(18) 0.4557(16) 1.000 0.024(8)
H831 Uiso 0.506(3) 0.3107(19) 0.4412(17) 1.000 0.036(10)
H841 Uiso 0.521(3) 0.3893(19) 0.3588(17) 1.000 0.035(9)
H851 Uiso 0.386(3) 0.4102(18) 0.2918(16) 1.000 0.031(9)
H861 Uiso 0.237(3) 0.3522(17) 0.3083(18) 1.000 0.028(10)
H921 Uiso 0.004(2) 0.3153(16) 0.4885(15) 1.000 0.018(8)
H931 Uiso -0.099(3) 0.4087(18) 0.4947(16) 1.000 0.031(9)
H941 Uiso -0.120(3) 0.479(2) 0.4114(19) 1.000 0.049(11)
H951 Uiso -0.035(2) 0.4546(17) 0.3170(15) 1.000 0.023(8)
H961 Uiso 0.063(3) 0.3575(16) 0.3103(17) 1.000 0.026(9)
H1 Uiso 0.1538 0.1840 0.1383 1.000 0.19
H2 Uiso 0.1152 0.1208 0.0940 1.000 0.26

loop_
_atom_type_symbol
_atom_type_description
_atom_type_scat_dispersion_real
_atom_type_scat_dispersion_imag
_atom_type_scat_source
P P 0.1023 0.0942 'International Tables Vol C Tables 4.2.6.8 and 6.1.1.4'
Os Os -1.2165 7.6030 'International Tables Vol C Tables 4.2.6.8 and 6.1.1.4'
Cl Cl 0.1484 0.1585 'International Tables Vol C Tables 4.2.6.8 and 6.1.1.4'
H H 0.0000 0.0000 'International Tables Vol C Tables 4.2.6.8 and 6.1.1.4'
C C 0.0033 0.0016 'International Tables Vol C Tables 4.2.6.8 and 6.1.1.4'

loop_
_geom_angle_atom_site_label_1
_geom_angle_atom_site_label_2
_geom_angle_atom_site_label_3
_geom_angle
_geom_angle_publ_flag
Cl Os P1 89.30(2) yes
Cl Os P2 92.06(2) yes
Cl Os P3 83.55(2) yes
Cl Os C17 82.90(7) yes
Cl Os C47 121.25(8) yes
Cl Os C77 163.31(7) yes
P1 Os P2 166.25(3) yes
P1 Os P3 97.40(2) yes
P1 Os C17 80.06(7) yes
P1 Os C47 87.59(7) yes
P1 Os C77 91.57(7) yes
P2 Os P3 96.35(2) yes
P2 Os C17 86.52(7) yes
P2 Os C47 80.01(7) yes
P2 Os C77 91.05(7) yes
P3 Os C17 166.24(7) yes
P3 Os C47 154.88(8) yes
P3 Os C77 79.81(7) yes
C17 Os C47 38.88(10) yes
C17 Os C77 113.66(10) yes
C47 Os C77 75.44(10) yes
Os P1 C11 105.59(9) yes
Os P1 C21 124.88(9) yes
Os P1 C31 113.91(9) yes
C11 P1 C21 99.70(12) yes
C11 P1 C31 105.62(14) yes
C21 P1 C31 104.79(14) yes
Os P2 C41 105.03(9) yes
Os P2 C51 115.09(10) yes
Os P2 C61 124.24(9) yes
C41 P2 C51 104.56(15) yes
C41 P2 C61 101.12(12) yes
C51 P2 C61 104.34(12) yes
Os P3 C71 106.26(9) yes
Os P3 C81 118.02(9) yes
Os P3 C91 119.93(9) yes
C71 P3 C81 106.20(12) yes
C71 P3 C91 103.15(13) yes
C81 P3 C91 101.68(12) yes
P1 C11 C12 126.7(2) yes
P1 C11 C16 112.77(19) yes
C12 C11 C16 120.4(3) no
C10 C12 C11 123.9(3) no
C10 C12 C13 118.0(3) no
C11 C12 C13 118.1(3) no
C12 C13 C14 121.5(3) no
C13 C14 C15 120.1(4) no
C14 C15 C16 120.4(3) no
C11 C16 C15 119.3(3) no
C11 C16 C17 120.7(2) no
C15 C16 C17 119.7(3) no
Os C17 C16 118.45(18) yes
Os C17 C47 70.06(15) yes
C16 C17 C47 117.9(2) no
P1 C21 C22 124.0(2) yes
P1 C21 C26 117.0(2) yes
C22 C21 C26 118.9(3) no
C21 C22 C23 120.3(4) no
C22 C23 C24 120.7(4) no
C23 C24 C25 119.4(4) no
C24 C25 C26 120.6(4) no
C21 C26 C25 120.1(3) no
P1 C31 C32 119.0(3) yes
P1 C31 C36 121.9(2) yes
C32 C31 C36 118.3(3) no
C31 C32 C33 121.6(3) no
C32 C33 C34 119.5(4) no
C33 C34 C35 119.6(4) no
C34 C35 C36 120.9(3) no
C31 C36 C35 120.0(3) no
P2 C41 C42 126.7(2) yes
P2 C41 C46 112.88(19) yes
C42 C41 C46 120.4(2) no
C40 C42 C41 123.9(3) no
C40 C42 C43 118.0(3) no
C41 C42 C43 118.0(3) no
C42 C43 C44 121.8(3) no
C43 C44 C45 120.0(3) no
C44 C45 C46 119.9(3) no
C41 C46 C45 119.8(2) no
C41 C46 C47 120.6(2) no
C45 C46 C47 119.5(2) no
Os C47 C17 71.06(15) yes
Os C47 C46 118.50(18) yes
C17 C47 C46 118.7(2) no
P2 C51 C52 119.6(3) yes
P2 C51 C56 121.8(3) yes
C52 C51 C56 118.5(3) no
C51 C52 C53 120.6(4) no
C52 C53 C54 120.0(4) no
C53 C54 C55 119.9(4) no
C54 C55 C56 120.5(4) no
C51 C56 C55 120.5(3) no
P2 C61 C62 117.1(2) yes
P2 C61 C66 124.5(3) yes
C62 C61 C66 118.3(3) no
C61 C62 C63 121.0(3) no
C62 C63 C64 120.2(4) no
C63 C64 C65 119.6(4) no
C64 C65 C66 120.4(3) no
C61 C66 C65 120.5(4) no
P3 C71 C72 127.1(2) yes
P3 C71 C76 112.1(2) yes
C72 C71 C76 120.8(3) no
C70 C72 C71 124.6(3) no
C70 C72 C73 117.7(3) no
C71 C72 C73 117.8(3) no
C72 C73 C74 121.9(3) no
C73 C74 C75 120.2(4) no
C74 C75 C76 120.2(3) no
C71 C76 C75 119.1(3) no
C71 C76 C77 122.6(2) no
C75 C76 C77 118.3(3) no
Os C77 C76 118.72(18) yes
P3 C81 C82 120.6(2) yes
P3 C81 C86 121.5(2) yes
C82 C81 C86 117.9(3) no
C81 C82 C83 120.8(4) no
C82 C83 C84 120.7(4) no
C83 C84 C85 119.5(4) no
C84 C85 C86 120.1(4) no
C81 C86 C85 120.9(4) no
P3 C91 C92 121.1(2) yes
P3 C91 C96 121.0(2) yes
C92 C91 C96 117.9(3) no
C91 C92 C93 121.5(3) no
C92 C93 C94 119.4(4) no
C93 C94 C95 120.2(4) no
C94 C95 C96 120.5(4) no
C91 C96 C95 120.3(3) no
C12 C10 H101 114(3) no
C12 C10 H102 108(4) no
C12 C10 H103 108(2) no
H101 C10 H102 116(5) no
H101 C10 H103 101(3) no
H102 C10 H103 110(5) no
C12 C13 H131 112(2) no
C14 C13 H131 126(2) no
C13 C14 H141 116(2) no
C15 C14 H141 123(2) no
C14 C15 H151 123(2) no
C16 C15 H151 116(2) no
Os C17 H171 112.1(18) no
C16 C17 H171 116.8(19) no
C47 C17 H171 113.2(19) no
C21 C22 H221 124(2) no
C23 C22 H221 116(2) no
C22 C23 H231 117(2) no
C24 C23 H231 122(2) no
C23 C24 H241 125(2) no
C25 C24 H241 116(2) no
C24 C25 H251 117(2) no
C26 C25 H251 122(2) no
C21 C26 H261 117.4(19) no
C25 C26 H261 122.3(19) no
C31 C32 H321 120(2) no
C33 C32 H321 119(2) no
C32 C33 H331 114(2) no
C34 C33 H331 126(2) no
C33 C34 H341 123(2) no
C35 C34 H341 117(2) no
C34 C35 H351 122(2) no
C36 C35 H351 117(2) no
C31 C36 H361 122.2(19) no
C35 C36 H361 117.8(19) no
C42 C40 H401 111(2) no
C42 C40 H402 108(2) no
C42 C40 H403 106(2) no
H401 C40 H402 101(3) no
H401 C40 H403 116(3) no
H402 C40 H403 115(3) no
C42 C43 H431 118(2) no
C44 C43 H431 120(2) no
C43 C44 H441 117(2) no
C45 C44 H441 123(2) no
C44 C45 H451 123(2) no
C46 C45 H451 117(2) no
Os C47 H471 114(2) no
C17 C47 H471 117.2(19) no
C46 C47 H471 111.6(19) no
C51 C52 H521 118.7(18) no
C53 C52 H521 120.7(18) no
C52 C53 H531 119(2) no
C54 C53 H531 121(2) no
C53 C54 H541 119(2) no
C55 C54 H541 121(2) no
C54 C55 H551 117(3) no
C56 C55 H551 123(3) no
C51 C56 H561 116(2) no
C55 C56 H561 123(2) no
C61 C62 H621 119(2) no
C63 C62 H621 120(2) no
C62 C63 H631 121(2) no
C64 C63 H631 118(2) no
C63 C64 H641 121(2) no
C65 C64 H641 119(2) no
C64 C65 H651 119(2) no
C66 C65 H651 120(2) no
C61 C66 H661 122(2) no
C65 C66 H661 117(2) no
C72 C70 H701 104.2(16) no
C72 C70 H702 106(2) no
C72 C70 H703 107(2) no
H701 C70 H702 129(3) no
H701 C70 H703 98(3) no
H702 C70 H703 111(4) no
C72 C73 H731 116(3) no
C74 C73 H731 122(3) no
C73 C74 H741 120(2) no
C75 C74 H741 120(2) no
C74 C75 H751 126(2) no
C76 C75 H751 114(2) no
Os C77 H771 108.6(18) no
Os C77 H772 111.5(17) no
C76 C77 H771 104.6(18) no
C76 C77 H772 105.1(17) no
H771 C77 H772 108(2) no
C81 C82 H821 121(3) no
C83 C82 H821 118(3) no
C82 C83 H831 118(2) no
C84 C83 H831 121(2) no
C83 C84 H841 122(2) no
C85 C84 H841 119(2) no
C84 C85 H851 119(2) no
C86 C85 H851 121(2) no
C81 C86 H861 124(2) no
C85 C86 H861 115(2) no
C91 C92 H921 121.9(19) no
C93 C92 H921 117(2) no
C92 C93 H931 119(2) no
C94 C93 H931 122(2) no
C93 C94 H941 116(3) no
C95 C94 H941 124(3) no
C94 C95 H951 121.2(19) no
C96 C95 H951 118.3(19) no
C91 C96 H961 123(2) no
C95 C96 H961 117(2) no
Cl1 C Cl2 108.2(4) yes
Cl1A C Cl2 117.3(6) yes
Cl1 C H1 110.1 no
Cl1 C H2 110.1 no
Cl2 C H1 110.0 no
Cl2 C H2 110.0 no
H1 C H2 108.4 no
Cl1A C H1 123.7 no
Cl1A C H2 82.7 no

loop_
_geom_bond_atom_site_label_1
_geom_bond_atom_site_label_2
_geom_bond_distance
_geom_bond_publ_flag
Os Cl 2.4819(6) yes
Os P1 2.3547(7) yes
Os P2 2.3597(7) yes
Os P3 2.3899(6) yes
Os C17 2.166(3) yes
Os C47 2.152(3) yes
Os C77 2.168(3) yes
P1 C11 1.824(3) yes
P1 C21 1.842(3) yes
P1 C31 1.824(3) yes
P2 C41 1.830(3) yes
P2 C51 1.825(3) yes
P2 C61 1.844(3) yes
P3 C71 1.819(3) yes
P3 C81 1.844(3) yes
P3 C91 1.847(3) yes
C10 C12 1.505(5) no
C11 C12 1.412(4) no
C11 C16 1.401(4) no
C12 C13 1.387(5) no
C13 C14 1.383(6) no
C14 C15 1.377(5) no
C15 C16 1.392(4) no
C16 C17 1.483(4) no
C17 C47 1.437(4) no
C21 C22 1.387(5) no
C21 C26 1.401(4) no
C22 C23 1.388(5) no
C23 C24 1.380(6) no
C24 C25 1.383(6) no
C25 C26 1.385(5) no
C31 C32 1.395(4) no
C31 C36 1.393(5) no
C32 C33 1.375(5) no
C33 C34 1.391(5) no
C34 C35 1.378(6) no
C35 C36 1.386(5) no
C40 C42 1.509(4) no
C41 C42 1.412(4) no
C41 C46 1.398(4) no
C42 C43 1.391(5) no
C43 C44 1.381(5) no
C44 C45 1.385(5) no
C45 C46 1.400(5) no
C46 C47 1.488(4) no
C51 C52 1.402(5) no
C51 C56 1.393(5) no
C52 C53 1.391(6) no
C53 C54 1.385(6) no
C54 C55 1.377(5) no
C55 C56 1.392(5) no
C61 C62 1.393(4) no
C61 C66 1.385(4) no
C62 C63 1.381(5) no
C63 C64 1.376(5) no
C64 C65 1.381(6) no
C65 C66 1.389(5) no
C70 C72 1.508(5) no
C71 C72 1.417(4) no
C71 C76 1.398(4) no
C72 C73 1.388(5) no
C73 C74 1.383(5) no
C74 C75 1.376(5) no
C75 C76 1.408(4) no
C76 C77 1.512(4) no
C81 C82 1.384(4) no
C81 C86 1.395(5) no
C82 C83 1.383(5) no
C83 C84 1.374(6) no
C84 C85 1.375(6) no
C85 C86 1.385(5) no
C91 C92 1.389(4) no
C91 C96 1.406(4) no
C92 C93 1.395(5) no
C93 C94 1.379(6) no
C94 C95 1.381(6) no
C95 C96 1.387(5) no
C10 H101 0.88(4) no
C10 H102 0.82(6) no
C10 H103 1.04(4) no
C13 H131 0.94(4) no
C14 H141 0.97(4) no
C15 H151 0.86(4) no
C17 H171 0.84(3) no
C22 H221 0.93(4) no
C23 H231 0.92(4) no
C24 H241 0.95(4) no
C25 H251 0.99(4) no
C26 H261 0.96(3) no
C32 H321 0.96(4) no
C33 H331 1.08(4) no
C34 H341 1.03(4) no
C35 H351 0.95(4) no
C36 H361 0.95(3) no
C40 H401 0.99(4) no
C40 H402 0.93(4) no
C40 H403 1.01(4) no
C43 H431 0.97(4) no
C44 H441 0.98(4) no
C45 H451 0.98(4) no
C47 H471 0.89(3) no
C52 H521 0.95(3) no
C53 H531 0.99(4) no
C54 H541 0.95(4) no
C55 H551 0.93(4) no
C56 H561 0.97(4) no
C62 H621 0.89(4) no
C63 H631 0.92(3) no
C64 H641 0.87(4) no
C65 H651 0.94(4) no
C66 H661 0.96(4) no
C70 H701 0.92(3) no
C70 H702 0.99(5) no
C70 H703 1.07(5) no
C73 H731 0.85(4) no
C74 H741 0.93(4) no
C75 H751 0.98(4) no
C77 H771 0.96(4) no
C77 H772 1.01(3) no
C82 H821 0.88(3) no
C83 H831 0.93(4) no
C84 H841 0.89(4) no
C85 H851 0.96(3) no
C86 H861 0.85(4) no
C92 H921 0.87(3) no
C93 H931 0.90(4) no
C94 H941 0.88(4) no
C95 H951 0.92(3) no
C96 H961 0.90(4) no
Cl1 C 1.700(8) yes
Cl1A C 1.755(15) yes
Cl2 C 1.853(8) yes
C H1 0.99 no
C H2 0.99 no

loop_
_geom_torsion_atom_site_label_1
_geom_torsion_atom_site_label_2
_geom_torsion_atom_site_label_3
_geom_torsion_atom_site_label_4
_geom_torsion
_geom_torsion_publ_flag
Cl Os P1 C11 77.26(9) no
Cl Os P1 C21 -36.81(11) no
Cl Os P1 C31 -167.31(13) no
P3 Os P1 C11 160.66(9) no
P3 Os P1 C21 46.59(11) no
P3 Os P1 C31 -83.91(13) no
C17 Os P1 C11 -5.66(12) no
C17 Os P1 C21 -119.72(13) no
C17 Os P1 C31 109.77(15) no
C47 Os P1 C11 -44.06(12) no
C47 Os P1 C21 -158.13(13) no
C47 Os P1 C31 71.37(15) no
C77 Os P1 C11 -119.42(12) no
C77 Os P1 C21 126.52(13) no
C77 Os P1 C31 -3.99(15) no
Cl Os P2 C41 -130.85(9) no
Cl Os P2 C51 -16.45(13) no
Cl Os P2 C61 114.04(11) no
P3 Os P2 C41 145.42(9) no
P3 Os P2 C51 -100.18(13) no
P3 Os P2 C61 30.31(12) no
C17 Os P2 C41 -48.09(11) no
C17 Os P2 C51 66.31(15) no
C17 Os P2 C61 -163.20(13) no
C47 Os P2 C41 -9.46(12) no
C47 Os P2 C51 104.94(15) no
C47 Os P2 C61 -124.57(14) no
C77 Os P2 C41 65.56(11) no
C77 Os P2 C51 180.0(3) no
C77 Os P2 C61 -49.55(13) no
Cl Os P3 C71 -175.54(9) no
Cl Os P3 C81 -56.56(10) no
Cl Os P3 C91 68.26(10) no
P1 Os P3 C71 96.01(9) no
P1 Os P3 C81 -145.01(10) no
P1 Os P3 C91 -20.19(10) no
P2 Os P3 C71 -84.18(9) no
P2 Os P3 C81 34.80(10) no
P2 Os P3 C91 159.62(10) no
C47 Os P3 C71 -4.19(19) no
C47 Os P3 C81 114.79(19) no
C47 Os P3 C91 -120.39(19) no
C77 Os P3 C71 5.75(11) no
C77 Os P3 C81 124.73(12) no
C77 Os P3 C91 -110.45(12) no
Cl Os C17 C16 -77.5(2) no
Cl Os C17 C47 170.89(14) no
P1 Os C17 C16 13.06(19) no
P1 Os C17 C47 -98.58(14) no
P2 Os C17 C16 -170.0(2) no
P2 Os C17 C47 78.38(14) no
C47 Os C17 C16 111.6(3) no
C77 Os C17 C16 100.4(2) no
C77 Os C17 C47 -11.25(17) no
Cl Os C47 C17 -10.59(17) no
Cl Os C47 C46 102.4(2) no
P1 Os C47 C17 77.12(14) no
P1 Os C47 C46 -169.8(2) no
P2 Os C47 C17 -96.91(14) no
P2 Os C47 C46 16.12(19) no
P3 Os C47 C17 179.47(14) no
P3 Os C47 C46 -67.5(3) no
C17 Os C47 C46 113.0(3) no
C77 Os C47 C17 169.37(16) no
C77 Os C47 C46 -77.6(2) no
P1 Os C77 C76 -100.65(19) no
P2 Os C77 C76 92.85(19) no
P3 Os C77 C76 -3.41(18) no
C17 Os C77 C76 179.51(18) no
C47 Os C77 C76 172.2(2) no
Os P1 C11 C12 -177.3(2) no
Os P1 C11 C16 -1.6(2) no
C21 P1 C11 C12 -46.7(3) no
C21 P1 C11 C16 129.0(2) no
C31 P1 C11 C12 61.7(3) no
C31 P1 C11 C16 -122.6(2) no
Os P1 C21 C22 -116.1(2) no
Os P1 C21 C26 68.2(2) no
C11 P1 C21 C22 127.1(3) no
C11 P1 C21 C26 -48.6(2) no
C31 P1 C21 C22 18.0(3) no
C31 P1 C21 C26 -157.7(2) no
Os P1 C31 C32 70.0(3) no
Os P1 C31 C36 -99.7(2) no
C11 P1 C31 C32 -174.6(2) no
C11 P1 C31 C36 15.8(3) no
C21 P1 C31 C32 -69.8(3) no
C21 P1 C31 C36 120.5(3) no
Os P2 C41 C42 -175.0(2) no
Os P2 C41 C46 3.1(2) no
C51 P2 C41 C42 63.4(3) no
C51 P2 C41 C46 -118.5(2) no
C61 P2 C41 C42 -44.8(3) no
C61 P2 C41 C46 133.4(2) no
Os P2 C51 C52 76.7(2) no
Os P2 C51 C56 -98.7(3) no
C41 P2 C51 C52 -168.6(2) no
C41 P2 C51 C56 15.9(3) no
C61 P2 C51 C52 -62.8(3) no
C61 P2 C51 C56 121.7(3) no
Os P2 C61 C62 53.4(3) no
Os P2 C61 C66 -128.9(3) no
C41 P2 C61 C62 -63.6(3) no
C41 P2 C61 C66 114.2(3) no
C51 P2 C61 C62 -171.9(3) no
C51 P2 C61 C66 5.8(3) no
Os P3 C71 C72 175.2(2) no
Os P3 C71 C76 -8.1(2) no
C81 P3 C71 C72 48.7(3) no
C81 P3 C71 C76 -134.60(19) no
C91 P3 C71 C72 -57.8(3) no
C91 P3 C71 C76 118.9(2) no
Os P3 C81 C82 -98.8(3) no
Os P3 C81 C86 80.0(3) no
C71 P3 C81 C82 20.2(3) no
C71 P3 C81 C86 -161.0(3) no
C91 P3 C81 C82 127.8(3) no
C91 P3 C81 C86 -53.4(3) no
Os P3 C91 C92 112.8(2) no
Os P3 C91 C96 -69.0(2) no
C71 P3 C91 C92 -5.0(3) no
C71 P3 C91 C96 173.2(2) no
C81 P3 C91 C92 -115.0(2) no
C81 P3 C91 C96 63.3(3) no
P1 C11 C12 C10 -4.5(4) no
P1 C11 C12 C13 174.3(3) no
C16 C11 C12 C10 -179.9(5) no
C16 C11 C12 C13 -1.1(4) no
P1 C11 C16 C15 -172.8(2) no
P1 C11 C16 C17 12.6(3) no
C12 C11 C16 C15 3.2(4) no
C12 C11 C16 C17 -171.4(3) no
C10 C12 C13 C14 177.7(3) no
C11 C12 C13 C14 -1.2(5) no
C12 C13 C14 C15 1.3(6) no
C13 C14 C15 C16 0.8(5) no
C14 C15 C16 C11 -3.0(5) no
C14 C15 C16 C17 171.6(3) no
C11 C16 C17 Os -19.2(3) no
C11 C16 C17 C47 62.0(4) no
C15 C16 C17 Os 166.3(2) no
C15 C16 C17 C47 -112.5(3) no
Os C17 C47 C46 -112.8(2) no
C16 C17 C47 Os -112.4(2) no
C16 C17 C47 C46 134.8(3) no
P1 C21 C22 C23 -175.6(3) no
C26 C21 C22 C23 0.0(16) no
P1 C21 C26 C25 175.3(3) no
C22 C21 C26 C25 -0.7(5) no
C21 C22 C23 C24 0.7(5) no
C22 C23 C24 C25 -0.6(6) no
C23 C24 C25 C26 -0.1(10) no
C24 C25 C26 C21 0.7(5) no
P1 C31 C32 C33 -170.8(3) no
C36 C31 C32 C33 -0.8(4) no
P1 C31 C36 C35 170.8(2) no
C32 C31 C36 C35 1.0(4) no
C31 C32 C33 C34 0.7(5) no
C32 C33 C34 C35 -0.9(6) no
C33 C34 C35 C36 1.2(5) no
C34 C35 C36 C31 -1.2(5) no
P2 C41 C42 C40 -2.3(4) no
P2 C41 C42 C43 177.2(2) no
C46 C41 C42 C40 179.7(3) no
C46 C41 C42 C43 -0.8(4) no
P2 C41 C46 C45 -175.2(2) no
P2 C41 C46 C47 9.7(3) no
C42 C41 C46 C45 3.1(4) no
C42 C41 C46 C47 -172.1(2) no
C40 C42 C43 C44 178.3(3) no
C41 C42 C43 C44 -1.2(4) no
C42 C43 C44 C45 1.0(5) no
C43 C44 C45 C46 1.4(5) no
C44 C45 C46 C41 -3.4(4) no
C44 C45 C46 C47 171.8(3) no
C41 C46 C47 Os -20.0(3) no
C41 C46 C47 C17 62.9(3) no
C45 C46 C47 Os 164.8(2) no
C45 C46 C47 C17 -112.3(3) no
P2 C51 C52 C53 -178.0(3) no
C56 C51 C52 C53 -2.4(5) no
P2 C51 C56 C55 176.5(3) no
C52 C51 C56 C55 1.0(5) no
C51 C52 C53 C54 2.3(5) no
C52 C53 C54 C55 -0.8(6) no
C53 C54 C55 C56 -0.6(6) no
C54 C55 C56 C51 0.5(6) no
P2 C61 C62 C63 179.4(3) no
C66 C61 C62 C63 1.5(5) no
P2 C61 C66 C65 -177.9(3) no
C62 C61 C66 C65 -0.1(6) no
C61 C62 C63 C64 -1.5(6) no
C62 C63 C64 C65 0.0(7) no
C63 C64 C65 C66 1.3(6) no
C64 C65 C66 C61 -1.3(6) no
P3 C71 C72 C70 -2.2(4) no
P3 C71 C72 C73 177.6(2) no
C76 C71 C72 C70 -178.6(3) no
C76 C71 C72 C73 1.2(4) no
P3 C71 C76 C75 -174.4(2) no
P3 C71 C76 C77 6.5(3) no
C72 C71 C76 C75 2.5(4) no
C72 C71 C76 C77 -176.6(2) no
C70 C72 C73 C74 176.1(3) no
C71 C72 C73 C74 -3.7(5) no
C72 C73 C74 C75 2.4(6) no
C73 C74 C75 C76 1.4(5) no
C74 C75 C76 C71 -3.7(4) no
C74 C75 C76 C77 175.3(3) no
C71 C76 C77 Os -1.1(3) no
C75 C76 C77 Os 179.9(2) no
P3 C81 C82 C83 179.0(3) no
C86 C81 C82 C83 0.2(6) no
P3 C81 C86 C85 -179.6(3) no
C82 C81 C86 C85 -0.8(5) no
C81 C82 C83 C84 0.6(6) no
C82 C83 C84 C85 -0.7(6) no
C83 C84 C85 C86 0.1(6) no
C84 C85 C86 C81 0.7(6) no
P3 C91 C92 C93 173.9(3) no
C96 C91 C92 C93 -4.4(4) no
P3 C91 C96 C95 -173.0(3) no
C92 C91 C96 C95 5.3(4) no
C91 C92 C93 C94 0.4(5) no
C92 C93 C94 C95 2.8(6) no
C93 C94 C95 C96 -1.9(6) no
C94 C95 C96 C91 -2.2(5) no
